data_9015425
loop_
_publ_author_name
'Ye, Y.'
'Smyth, J. R.'
'Boni, P.'

_publ_section_title
;
 Crystal structure and thermal expansion of aragonite-group carbonates
 by single-crystal X-ray diffraction
 Note: T = 300 K
;
_journal_name_full 'American Mineralogist'
_journal_page_first 707
_journal_page_last 712
_journal_paper_doi 10.2138/am.2012.3923
_journal_volume 97
_journal_year 2012
_chemical_compound_source 'natural, unknown locality'
_chemical_formula_sum 'C Ca0.997 O3 Sr0.003'
_chemical_name_mineral Aragonite
_space_group_IT_number 62
_symmetry_space_group_name_Hall '-P 2n 2a'
_symmetry_space_group_name_H-M 'P m c n'
_cell_angle_alpha 90
_cell_angle_beta 90
_cell_angle_gamma 90
_cell_length_a 4.9596
_cell_length_b 7.9644
_cell_length_c 5.7416
_cell_formula_units_Z 4
_cell_volume 226.795
_database_code_amcsd 0018860
_exptl_crystal_density_diffrn 2.935
_cod_original_formula_sum '(Ca.997 Sr.003) C O3'
_cod_database_code 9015425

loop_
_space_group_symop_operation_xyz
x,y,z
1/2-x,y,z
1/2+x,-y,-z
1/2+x,1/2+y,1/2-z
1/2-x,1/2-y,1/2+z
x,1/2-y,1/2+z
-x,1/2+y,1/2-z
-x,-y,-z

loop_
_atom_site_aniso_label
_atom_site_aniso_U_11
_atom_site_aniso_U_22
_atom_site_aniso_U_33
_atom_site_aniso_U_12
_atom_site_aniso_U_13
_atom_site_aniso_U_23
Ca 0.01310 0.01100 0.01220 0.00000 0.00000 0.00020
Sr 0.01310 0.01100 0.01220 0.00000 0.00000 0.00020
C 0.01520 0.01540 0.00580 0.00000 0.00000 0.00070
O1 0.02110 0.01280 0.01720 0.00000 0.00000 -0.00050
O2 0.01350 0.01790 0.01620 0.00260 0.00030 0.00130

loop_
_atom_site_label
_atom_site_fract_x
_atom_site_fract_y
_atom_site_fract_z
_atom_site_occupancy
_atom_site_U_iso_or_equiv
Ca 0.25000 0.41498 0.75936 0.99700 0.01210
Sr 0.25000 0.41498 0.75936 0.00300 0.01210
C 0.25000 0.76220 -0.08510 1.00000 0.01210
O1 0.25000 0.92200 -0.09560 1.00000 0.01700
O2 0.47370 0.68067 -0.08720 1.00000 0.01590

loop_
_cod_related_entry_id
_cod_related_entry_database
_cod_related_entry_code
1 AMCSD 0018860
